data_4327352
loop_
_publ_author_name
'Albert Figuerola'
'Joan Ribas'
'David Casanova'
'Miguel Maestro'
'Santiago Alvarez'
'Carmen Diaz'

_publ_section_title
;
 Magnetism of Cyano-Bridged Ln3+-M3+ Complexes. Part II: One-Dimensional
 Complexes (Ln3+ = Eu, Tb, Dy, Ho, Er, Tm; M3+ = Fe or Co) with bpy as
 Blocking Ligand
;
_journal_name_full 'Inorganic Chemistry'
_journal_page_first 6949
_journal_page_last 6958
_journal_paper_doi 10.1021/ic050650+
_journal_volume 44
_journal_year 2005
_chemical_formula_moiety 'C32 H30 Lu2 Fe2 N16 O8, 4 (H2 O), 3 (C10 H8 N2)'
_chemical_formula_sum 'C62 H72 Fe2 Lu2 N22 O16'
_chemical_formula_weight 1843.06
_chemical_name_systematic
; 
 ? 
;
_space_group_IT_number 2
_symmetry_cell_setting triclinic
_symmetry_space_group_name_Hall '-P 1'
_symmetry_space_group_name_H-M 'P -1'
_atom_sites_solution_hydrogens geom
_atom_sites_solution_primary direct
_atom_sites_solution_secondary difmap
_audit_creation_method SHELXL-97
_cell_angle_alpha 83.90(2)
_cell_angle_beta 85.05(2)
_cell_angle_gamma 63.536(18)
_cell_formula_units_Z 1
_cell_length_a 9.694(12)
_cell_length_b 10.587(13)
_cell_length_c 19.98(2)
_cell_measurement_temperature 298(2)
_cell_volume 1824(4)
_computing_cell_refinement 'Bruker SAINT'
_computing_data_collection 'Bruker SMART'
_computing_data_reduction 'Bruker SHELXTL'
_computing_molecular_graphics 'Bruker SHELXTL'
_computing_publication_material 'Bruker SHELXTL'
_computing_structure_refinement 'SHELXL-97 (Sheldrick, 1997)'
_computing_structure_solution 'SHELXS-97 (Sheldrick, 1990)'
_diffrn_ambient_temperature 298(2)
_diffrn_measured_fraction_theta_full 0.838
_diffrn_measured_fraction_theta_max 0.838
_diffrn_measurement_device_type 'CCD area detector'
_diffrn_measurement_method 'phi and omega scans'
_diffrn_radiation_monochromator graphite
_diffrn_radiation_source 'fine-focus sealed tube'
_diffrn_radiation_type MoK\a
_diffrn_radiation_wavelength 0.71073
_diffrn_reflns_av_R_equivalents 0.0133
_diffrn_reflns_av_sigmaI/netI 0.0270
_diffrn_reflns_limit_h_max 12
_diffrn_reflns_limit_h_min -8
_diffrn_reflns_limit_k_max 13
_diffrn_reflns_limit_k_min -13
_diffrn_reflns_limit_l_max 19
_diffrn_reflns_limit_l_min -25
_diffrn_reflns_number 10886
_diffrn_reflns_theta_full 28.34
_diffrn_reflns_theta_max 28.34
_diffrn_reflns_theta_min 2.05
_exptl_absorpt_coefficient_mu 3.152
_exptl_absorpt_correction_T_max 0.5439
_exptl_absorpt_correction_T_min 0.4227
_exptl_absorpt_correction_type multi-scan
_exptl_absorpt_process_details
;
 Siemens SADABS program multi-scan
 Blessing, Acta Cryst. (1995) A51 33-38
;
_exptl_crystal_colour Orange
_exptl_crystal_density_diffrn 1.678
_exptl_crystal_description Prism
_exptl_crystal_F_000 920
_exptl_crystal_size_max 0.33
_exptl_crystal_size_mid 0.32
_exptl_crystal_size_min 0.22
_refine_diff_density_max 1.398
_refine_diff_density_min -1.273
_refine_diff_density_rms 0.086
_refine_ls_extinction_method none
_refine_ls_goodness_of_fit_ref 1.066
_refine_ls_hydrogen_treatment mixed
_refine_ls_matrix_type full
_refine_ls_number_parameters 516
_refine_ls_number_reflns 7632
_refine_ls_number_restraints 8
_refine_ls_restrained_S_all 1.065
_refine_ls_R_factor_all 0.0277
_refine_ls_R_factor_gt 0.0246
_refine_ls_shift/su_max 0.004
_refine_ls_shift/su_mean 0.000
_refine_ls_structure_factor_coef Fsqd
_refine_ls_weighting_details 'calc w=1/[\s^2^(Fo^2^)+(0.0329P)^2^+1.4564P] where P=(Fo^2^+2Fc^2^)/3'
_refine_ls_weighting_scheme calc
_refine_ls_wR_factor_gt 0.0608
_refine_ls_wR_factor_ref 0.0619
_reflns_number_gt 7110
_reflns_number_total 7632
_reflns_threshold_expression >2sigma(I)
_cod_data_source_file ic0506502Bsi20050427_121801_13.cif
_cod_data_source_block complex7
_cod_database_code 4327352

loop_
_symmetry_equiv_pos_as_xyz
'x, y, z'
'-x, -y, -z'

loop_
_atom_site_label
_atom_site_type_symbol
_atom_site_fract_x
_atom_site_fract_y
_atom_site_fract_z
_atom_site_U_iso_or_equiv
_atom_site_adp_type
_atom_site_occupancy
_atom_site_symmetry_multiplicity
_atom_site_calc_flag
_atom_site_refinement_flags
_atom_site_disorder_assembly
_atom_site_disorder_group
Lu1 Lu 0.787443(13) 0.592830(11) 0.745979(6) 0.01909(5) Uani 1 1 d . . .
Fe1 Fe 1.23310(5) 0.04616(4) 0.72785(2) 0.02125(9) Uani 1 1 d . . .
O1 O 0.6439(3) 0.4718(2) 0.73326(12) 0.0266(5) Uani 1 1 d D . .
H1A H 0.689(4) 0.3818(12) 0.733(2) 0.040 Uiso 1 1 d D . .
H1B H 0.591(4) 0.489(4) 0.6984(13) 0.040 Uiso 1 1 d D . .
O2 O 0.7920(3) 0.5774(2) 0.63004(12) 0.0329(5) Uani 1 1 d D . .
H2A H 0.779(5) 0.507(3) 0.619(2) 0.049 Uiso 1 1 d D . .
H2B H 0.751(5) 0.654(3) 0.6045(17) 0.049 Uiso 1 1 d D . .
O3 O 0.8178(3) 0.7868(3) 0.68784(14) 0.0376(6) Uani 1 1 d D . .
H3B H 0.872(4) 0.828(4) 0.698(2) 0.056 Uiso 1 1 d D . .
H3A H 0.761(4) 0.832(4) 0.6546(15) 0.056 Uiso 1 1 d D . .
O4 O 0.7656(3) 0.4876(3) 0.84960(12) 0.0391(6) Uani 1 1 d D . .
H4A H 0.764(6) 0.408(3) 0.861(2) 0.059 Uiso 1 1 d D . .
H4B H 0.780(6) 0.511(5) 0.8875(13) 0.059 Uiso 1 1 d D . .
O1S O 0.7303(3) 0.1890(3) 0.75805(19) 0.0487(8) Uani 1 1 d . . .
H1X H 0.641(7) 0.166(5) 0.750(2) 0.073 Uiso 1 1 d . . .
H1Y H 0.792(7) 0.137(6) 0.751(3) 0.073 Uiso 1 1 d . . .
O2S O 0.6422(4) 0.8458(3) 0.56534(15) 0.0494(8) Uani 1 1 d . . .
H2A H 0.661(6) 0.872(6) 0.529(3) 0.074 Uiso 1 1 d . . .
H2B H 0.552(7) 0.871(6) 0.564(3) 0.074 Uiso 1 1 d . . .
O3S O 0.919(3) 0.1058(19) 0.9852(9) 0.532(10) Uani 1 1 d . . .
O4A O 0.816(2) 0.2120(12) 0.8810(3) 0.069(3) Uani 0.74(3) 1 d P A 1
O4B O 0.725(4) 0.264(2) 0.8875(8) 0.047(7) Uani 0.26(3) 1 d P A 2
N1 N 0.7458(3) 0.7572(3) 0.83534(14) 0.0301(6) Uani 1 1 d . . .
N2 N 1.0255(3) 0.5885(3) 0.78277(13) 0.0262(6) Uani 1 1 d . . .
N3 N 0.9739(3) 0.3524(3) 0.73199(14) 0.0286(6) Uani 1 1 d . . .
N4 N 1.3023(4) 0.0796(4) 0.57402(17) 0.0474(8) Uani 1 1 d . . .
N5 N 1.0028(4) -0.0786(3) 0.71106(16) 0.0374(7) Uani 1 1 d . . .
N6 N 1.1749(5) 0.0076(4) 0.88193(18) 0.0580(10) Uani 1 1 d . . .
N7 N 1.4679(4) 0.1592(4) 0.7463(2) 0.0583(10) Uani 1 1 d . . .
N8 N 0.5290(3) 0.7654(3) 0.72944(14) 0.0293(6) Uani 1 1 d . . .
N9 N 0.7463(3) 0.3530(3) 0.58918(15) 0.0339(7) Uani 1 1 d . . .
N10 N 0.4580(4) 0.5540(3) 0.61656(16) 0.0406(7) Uani 1 1 d . . .
N1S N 0.8069(5) 0.5327(4) -0.01884(17) 0.0577(10) Uani 1 1 d . . .
C1 C 0.6065(5) 0.8357(4) 0.86293(18) 0.0403(9) Uani 1 1 d . . .
H1C H 0.5223 0.8268 0.8490 0.048 Uiso 1 1 calc R . .
C2 C 0.5808(5) 0.9295(4) 0.9110(2) 0.0500(11) Uani 1 1 d . . .
H2B H 0.4820 0.9825 0.9290 0.060 Uiso 1 1 calc R . .
C3 C 0.7048(6) 0.9423(5) 0.9315(2) 0.0594(13) Uani 1 1 d . . .
H3C H 0.6915 1.0049 0.9635 0.071 Uiso 1 1 calc R . .
C4 C 0.8492(6) 0.8616(5) 0.9043(2) 0.0526(11) Uani 1 1 d . . .
H4C H 0.9345 0.8691 0.9179 0.063 Uiso 1 1 calc R . .
C5 C 0.8671(4) 0.7692(3) 0.85668(16) 0.0315(7) Uani 1 1 d . . .
C6 C 1.0214(4) 0.6774(3) 0.82747(17) 0.0301(7) Uani 1 1 d . . .
C7 C 1.1542(5) 0.6814(4) 0.8456(2) 0.0440(9) Uani 1 1 d . . .
H7A H 1.1485 0.7430 0.8768 0.053 Uiso 1 1 calc R . .
C8 C 1.2952(5) 0.5932(4) 0.8168(2) 0.0478(10) Uani 1 1 d . . .
H8A H 1.3854 0.5950 0.8281 0.057 Uiso 1 1 calc R . .
C9 C 1.2994(4) 0.5034(4) 0.7717(2) 0.0433(9) Uani 1 1 d . . .
H9A H 1.3928 0.4424 0.7519 0.052 Uiso 1 1 calc R . .
C10 C 1.1645(4) 0.5044(4) 0.75581(18) 0.0339(8) Uani 1 1 d . . .
H10A H 1.1692 0.4433 0.7246 0.041 Uiso 1 1 calc R . .
C11 C 1.0661(3) 0.2368(3) 0.72918(16) 0.0247(6) Uani 1 1 d . . .
C12 C 1.2722(4) 0.0695(3) 0.63052(18) 0.0303(7) Uani 1 1 d . . .
C13 C 1.0901(4) -0.0338(3) 0.71649(16) 0.0266(7) Uani 1 1 d . . .
C14 C 1.1984(4) 0.0211(3) 0.82530(18) 0.0340(8) Uani 1 1 d . . .
C15 C 1.3776(4) 0.1214(3) 0.74033(19) 0.0332(8) Uani 1 1 d . . .
C16 C 0.4127(3) 0.8649(3) 0.72788(16) 0.0235(6) Uani 1 1 d . . .
C17 C 0.8895(4) 0.2506(4) 0.58184(18) 0.0376(8) Uani 1 1 d . . .
H17A H 0.9714 0.2717 0.5867 0.045 Uiso 1 1 calc R . .
C18 C 0.9227(5) 0.1154(4) 0.56739(18) 0.0405(9) Uani 1 1 d . . .
H18A H 1.0242 0.0475 0.5621 0.049 Uiso 1 1 calc R . .
C19 C 0.8024(5) 0.0835(4) 0.5611(2) 0.0479(10) Uani 1 1 d . . .
H19A H 0.8213 -0.0071 0.5516 0.058 Uiso 1 1 calc R . .
C20 C 0.6527(5) 0.1869(4) 0.5688(2) 0.0440(9) Uani 1 1 d . . .
H20A H 0.5697 0.1668 0.5652 0.053 Uiso 1 1 calc R . .
C21 C 0.6286(4) 0.3223(4) 0.58195(17) 0.0322(7) Uani 1 1 d . . .
C22 C 0.4701(4) 0.4401(4) 0.58793(17) 0.0327(7) Uani 1 1 d . . .
C23 C 0.3447(5) 0.4330(5) 0.5646(2) 0.0515(11) Uani 1 1 d . . .
H23A H 0.3565 0.3521 0.5456 0.062 Uiso 1 1 calc R . .
C24 C 0.2010(5) 0.5468(5) 0.5696(2) 0.0561(11) Uani 1 1 d . . .
H24A H 0.1143 0.5428 0.5554 0.067 Uiso 1 1 calc R . .
C25 C 0.1889(5) 0.6666(5) 0.5962(2) 0.0499(11) Uani 1 1 d . . .
H25A H 0.0949 0.7469 0.5984 0.060 Uiso 1 1 calc R . .
C26 C 0.3180(5) 0.6641(4) 0.6191(2) 0.0500(11) Uani 1 1 d . . .
H26A H 0.3086 0.7444 0.6378 0.060 Uiso 1 1 calc R . .
C1S C 0.6632(8) 0.6001(6) 0.0050(2) 0.0692(14) Uani 1 1 d . . .
H1A H 0.5858 0.5929 -0.0164 0.083 Uiso 1 1 calc R . .
C2S C 0.6218(7) 0.6804(5) 0.0599(2) 0.0715(16) Uani 1 1 d . . .
H2A H 0.5197 0.7231 0.0761 0.086 Uiso 1 1 calc R . .
C3S C 0.7332(7) 0.6955(5) 0.0897(2) 0.0691(16) Uani 1 1 d . . .
H3A H 0.7080 0.7525 0.1255 0.083 Uiso 1 1 calc R . .
C4S C 0.8842(7) 0.6256(4) 0.0666(2) 0.0592(13) Uani 1 1 d . . .
H4A H 0.9622 0.6344 0.0867 0.071 Uiso 1 1 calc R . .
C5S C 0.9192(6) 0.5413(4) 0.01238(18) 0.0498(11) Uani 1 1 d . . .

loop_
_atom_site_aniso_label
_atom_site_aniso_U_11
_atom_site_aniso_U_22
_atom_site_aniso_U_33
_atom_site_aniso_U_23
_atom_site_aniso_U_13
_atom_site_aniso_U_12
Lu1 0.01264(7) 0.01394(6) 0.02699(7) -0.00171(4) -0.00273(4) -0.00218(4)
Fe1 0.0126(2) 0.01463(17) 0.0323(2) -0.00320(15) -0.00198(17) -0.00168(15)
O1 0.0185(12) 0.0245(10) 0.0382(13) -0.0039(9) -0.0071(9) -0.0094(9)
O2 0.0380(14) 0.0258(11) 0.0319(12) -0.0017(9) -0.0015(10) -0.0115(10)
O3 0.0395(16) 0.0348(13) 0.0478(15) 0.0143(11) -0.0194(12) -0.0252(12)
O4 0.0604(18) 0.0377(13) 0.0290(12) 0.0006(10) -0.0061(12) -0.0303(13)
O1S 0.0229(15) 0.0364(14) 0.089(2) -0.0105(15) -0.0037(15) -0.0134(11)
O2S 0.0419(17) 0.0479(16) 0.0448(16) 0.0143(13) -0.0047(14) -0.0110(14)
O3S 0.96(3) 0.491(16) 0.39(2) 0.195(15) -0.35(2) -0.54(3)
O4A 0.085(9) 0.044(4) 0.079(4) -0.001(3) 0.005(4) -0.032(6)
O4B 0.052(15) 0.027(8) 0.061(8) 0.006(5) -0.007(7) -0.019(9)
N1 0.0293(16) 0.0232(12) 0.0308(14) -0.0056(10) -0.0039(12) -0.0042(11)
N2 0.0209(14) 0.0241(12) 0.0325(14) 0.0020(10) -0.0046(11) -0.0092(10)
N3 0.0159(13) 0.0206(12) 0.0450(16) -0.0044(11) -0.0051(11) -0.0030(10)
N4 0.041(2) 0.054(2) 0.0422(19) 0.0009(15) 0.0015(15) -0.0180(16)
N5 0.0355(18) 0.0331(15) 0.0498(18) 0.0019(13) -0.0077(14) -0.0208(14)
N6 0.067(3) 0.067(2) 0.038(2) -0.0069(17) 0.0028(18) -0.029(2)
N7 0.038(2) 0.053(2) 0.092(3) -0.017(2) -0.004(2) -0.0249(18)
N8 0.0194(14) 0.0200(12) 0.0448(16) -0.0059(11) -0.0078(12) -0.0036(10)
N9 0.0298(16) 0.0310(14) 0.0369(15) -0.0069(12) -0.0047(12) -0.0083(12)
N10 0.0297(17) 0.0375(16) 0.0494(18) -0.0131(14) -0.0079(14) -0.0070(13)
N1S 0.087(3) 0.058(2) 0.0359(18) -0.0044(16) -0.0053(19) -0.038(2)
C1 0.035(2) 0.0367(18) 0.0375(19) -0.0081(15) -0.0013(15) -0.0047(15)
C2 0.055(3) 0.0354(19) 0.044(2) -0.0115(16) 0.0086(19) -0.0052(18)
C3 0.081(4) 0.048(2) 0.054(3) -0.025(2) 0.010(2) -0.030(2)
C4 0.064(3) 0.051(2) 0.053(2) -0.021(2) -0.001(2) -0.031(2)
C5 0.042(2) 0.0245(15) 0.0297(16) -0.0003(12) -0.0060(15) -0.0161(14)
C6 0.0332(19) 0.0256(15) 0.0343(17) 0.0052(12) -0.0105(14) -0.0156(13)
C7 0.048(3) 0.041(2) 0.053(2) 0.0011(17) -0.0189(19) -0.0265(18)
C8 0.034(2) 0.053(2) 0.066(3) 0.010(2) -0.018(2) -0.0282(19)
C9 0.0221(19) 0.045(2) 0.063(3) 0.0048(18) -0.0030(17) -0.0162(16)
C10 0.0245(18) 0.0328(16) 0.044(2) 0.0005(14) -0.0009(15) -0.0133(14)
C11 0.0145(15) 0.0214(13) 0.0355(16) -0.0025(12) -0.0010(12) -0.0054(11)
C12 0.0197(16) 0.0253(15) 0.0405(19) -0.0015(13) -0.0023(14) -0.0052(12)
C13 0.0208(16) 0.0198(13) 0.0327(16) 0.0001(11) -0.0010(13) -0.0036(12)
C14 0.0260(18) 0.0302(16) 0.042(2) -0.0070(14) -0.0030(15) -0.0082(13)
C15 0.0179(17) 0.0249(15) 0.053(2) -0.0057(14) -0.0043(15) -0.0053(13)
C16 0.0169(15) 0.0193(13) 0.0334(16) -0.0045(11) -0.0028(12) -0.0064(11)
C17 0.0295(19) 0.0407(19) 0.0385(19) -0.0079(15) -0.0061(15) -0.0097(15)
C18 0.034(2) 0.0361(18) 0.040(2) -0.0078(15) -0.0089(16) -0.0031(15)
C19 0.052(3) 0.0281(17) 0.056(2) -0.0098(16) -0.003(2) -0.0097(17)
C20 0.040(2) 0.0395(19) 0.056(2) -0.0112(17) -0.0047(18) -0.0185(17)
C21 0.0310(19) 0.0325(16) 0.0310(17) -0.0040(13) -0.0050(14) -0.0110(14)
C22 0.0315(19) 0.0336(17) 0.0324(17) -0.0018(13) -0.0058(14) -0.0132(14)
C23 0.044(3) 0.049(2) 0.063(3) -0.011(2) -0.014(2) -0.0184(19)
C24 0.034(2) 0.071(3) 0.062(3) -0.003(2) -0.018(2) -0.020(2)
C25 0.030(2) 0.056(2) 0.046(2) -0.0033(19) -0.0057(17) -0.0027(18)
C26 0.036(2) 0.043(2) 0.058(3) -0.0159(18) -0.0097(19) -0.0022(17)
C1S 0.095(4) 0.072(3) 0.049(3) 0.000(2) -0.005(3) -0.045(3)
C2S 0.093(4) 0.057(3) 0.047(3) 0.005(2) 0.005(3) -0.022(3)
C3S 0.111(5) 0.041(2) 0.038(2) -0.0016(18) -0.006(3) -0.018(3)
C4S 0.095(4) 0.039(2) 0.039(2) -0.0008(17) -0.018(2) -0.024(2)
C5S 0.084(3) 0.037(2) 0.0275(18) 0.0047(15) -0.0109(19) -0.026(2)

loop_
_atom_type_symbol
_atom_type_description
_atom_type_scat_dispersion_real
_atom_type_scat_dispersion_imag
_atom_type_scat_source
C C 0.0033 0.0016 'International Tables Vol C Tables 4.2.6.8 and 6.1.1.4'
H H 0.0000 0.0000 'International Tables Vol C Tables 4.2.6.8 and 6.1.1.4'
N N 0.0061 0.0033 'International Tables Vol C Tables 4.2.6.8 and 6.1.1.4'
O O 0.0106 0.0060 'International Tables Vol C Tables 4.2.6.8 and 6.1.1.4'
Fe Fe 0.3463 0.8444 'International Tables Vol C Tables 4.2.6.8 and 6.1.1.4'
Lu Lu -0.4720 5.8584 'International Tables Vol C Tables 4.2.6.8 and 6.1.1.4'

loop_
_geom_angle_atom_site_label_1
_geom_angle_atom_site_label_2
_geom_angle_atom_site_label_3
_geom_angle
_geom_angle_site_symmetry_1
_geom_angle_site_symmetry_3
O4 Lu1 O1 73.38(10) . .
O4 Lu1 O2 144.48(10) . .
O1 Lu1 O2 74.87(9) . .
O4 Lu1 O3 144.90(9) . .
O1 Lu1 O3 136.01(10) . .
O2 Lu1 O3 70.62(10) . .
O4 Lu1 N8 101.87(11) . .
O1 Lu1 N8 72.93(13) . .
O2 Lu1 N8 83.48(10) . .
O3 Lu1 N8 76.78(12) . .
O4 Lu1 N3 79.33(11) . .
O1 Lu1 N3 74.76(13) . .
O2 Lu1 N3 77.34(9) . .
O3 Lu1 N3 121.53(12) . .
N8 Lu1 N3 145.73(10) . .
O4 Lu1 N2 87.51(11) . .
O1 Lu1 N2 148.61(9) . .
O2 Lu1 N2 112.77(10) . .
O3 Lu1 N2 72.15(9) . .
N8 Lu1 N2 136.66(11) . .
N3 Lu1 N2 77.42(11) . .
O4 Lu1 N1 70.14(13) . .
O1 Lu1 N1 126.65(10) . .
O2 Lu1 N1 144.17(9) . .
O3 Lu1 N1 75.39(13) . .
N8 Lu1 N1 78.00(11) . .
N3 Lu1 N1 132.10(10) . .
N2 Lu1 N1 65.54(10) . .
C16 Fe1 C15 85.15(17) 1_645 .
C16 Fe1 C11 174.29(13) 1_645 .
C15 Fe1 C11 89.14(17) . .
C16 Fe1 C13 93.76(16) 1_645 .
C15 Fe1 C13 178.68(14) . .
C11 Fe1 C13 91.95(16) . .
C16 Fe1 C14 91.48(14) 1_645 .
C15 Fe1 C14 91.44(16) . .
C11 Fe1 C14 88.60(14) . .
C13 Fe1 C14 87.84(15) . .
C16 Fe1 C12 87.64(13) 1_645 .
C15 Fe1 C12 87.78(16) . .
C11 Fe1 C12 92.21(13) . .
C13 Fe1 C12 92.91(15) . .
C14 Fe1 C12 178.87(14) . .
Lu1 O1 H1A 119(3) . .
Lu1 O1 H1B 121(3) . .
H1A O1 H1B 97(4) . .
Lu1 O2 H2A 115(3) . .
Lu1 O2 H2B 119(3) . .
H2A O2 H2B 115(4) . .
Lu1 O3 H3B 129(3) . .
Lu1 O3 H3A 119(3) . .
H3B O3 H3A 111(4) . .
Lu1 O4 H4A 131(3) . .
Lu1 O4 H4B 126(3) . .
H4A O4 H4B 101(4) . .
H1X O1S H1Y 108(6) . .
H2A O2S H2B 100(5) . .
C1 N1 C5 117.7(3) . .
C1 N1 Lu1 122.7(3) . .
C5 N1 Lu1 119.6(2) . .
C10 N2 C6 117.0(3) . .
C10 N2 Lu1 121.4(2) . .
C6 N2 Lu1 121.4(2) . .
C11 N3 Lu1 175.8(3) . .
C16 N8 Lu1 166.6(3) . .
C17 N9 C21 118.1(3) . .
C26 N10 C22 116.9(4) . .
C1S N1S C5S 118.4(4) . .
N1 C1 C2 123.5(4) . .
N1 C1 H1C 118.3 . .
C2 C1 H1C 118.3 . .
C3 C2 C1 118.2(4) . .
C3 C2 H2B 120.9 . .
C1 C2 H2B 120.9 . .
C2 C3 C4 119.3(4) . .
C2 C3 H3C 120.3 . .
C4 C3 H3C 120.3 . .
C3 C4 C5 119.6(4) . .
C3 C4 H4C 120.2 . .
C5 C4 H4C 120.2 . .
N1 C5 C4 121.7(4) . .
N1 C5 C6 117.0(3) . .
C4 C5 C6 121.4(4) . .
N2 C6 C7 121.9(3) . .
N2 C6 C5 116.3(3) . .
C7 C6 C5 121.9(3) . .
C6 C7 C8 119.5(4) . .
C6 C7 H7A 120.3 . .
C8 C7 H7A 120.3 . .
C9 C8 C7 118.7(4) . .
C9 C8 H8A 120.7 . .
C7 C8 H8A 120.7 . .
C8 C9 C10 119.1(4) . .
C8 C9 H9A 120.4 . .
C10 C9 H9A 120.4 . .
N2 C10 C9 123.8(4) . .
N2 C10 H10A 118.1 . .
C9 C10 H10A 118.1 . .
N3 C11 Fe1 175.3(3) . .
N4 C12 Fe1 176.8(3) . .
N5 C13 Fe1 178.1(3) . .
N6 C14 Fe1 178.5(4) . .
N7 C15 Fe1 176.4(3) . .
N8 C16 Fe1 172.0(3) . 1_465
N9 C17 C18 123.5(4) . .
N9 C17 H17A 118.2 . .
C18 C17 H17A 118.2 . .
C19 C18 C17 118.4(4) . .
C19 C18 H18A 120.8 . .
C17 C18 H18A 120.8 . .
C18 C19 C20 119.5(4) . .
C18 C19 H19A 120.2 . .
C20 C19 H19A 120.2 . .
C19 C20 C21 118.7(4) . .
C19 C20 H20A 120.7 . .
C21 C20 H20A 120.7 . .
N9 C21 C20 121.8(3) . .
N9 C21 C22 116.9(3) . .
C20 C21 C22 121.3(4) . .
N10 C22 C23 122.2(3) . .
N10 C22 C21 115.9(3) . .
C23 C22 C21 121.8(3) . .
C22 C23 C24 119.5(4) . .
C22 C23 H23A 120.2 . .
C24 C23 H23A 120.2 . .
C25 C24 C23 118.5(4) . .
C25 C24 H24A 120.7 . .
C23 C24 H24A 120.7 . .
C26 C25 C24 118.2(4) . .
C26 C25 H25A 120.9 . .
C24 C25 H25A 120.9 . .
N10 C26 C25 124.6(4) . .
N10 C26 H26A 117.7 . .
C25 C26 H26A 117.7 . .
N1S C1S C2S 123.7(6) . .
N1S C1S H1A 118.2 . .
C2S C1S H1A 118.2 . .
C3S C2S C1S 118.4(6) . .
C3S C2S H2A 120.8 . .
C1S C2S H2A 120.8 . .
C2S C3S C4S 119.3(5) . .
C2S C3S H3A 120.3 . .
C4S C3S H3A 120.3 . .
C3S C4S C5S 119.3(5) . .
C3S C4S H4A 120.3 . .
C5S C4S H4A 120.3 . .
N1S C5S C4S 120.8(5) . .
N1S C5S C5S 117.9(5) . 2_765
C4S C5S C5S 121.4(5) . 2_765

loop_
_geom_bond_atom_site_label_1
_geom_bond_atom_site_label_2
_geom_bond_distance
_geom_bond_site_symmetry_2
Lu1 O4 2.285(3) .
Lu1 O1 2.316(3) .
Lu1 O2 2.335(4) .
Lu1 O3 2.372(3) .
Lu1 N8 2.379(3) .
Lu1 N3 2.406(3) .
Lu1 N2 2.462(4) .
Lu1 N1 2.508(3) .
Fe1 C16 1.933(3) 1_645
Fe1 C15 1.938(4) .
Fe1 C11 1.946(3) .
Fe1 C13 1.957(4) .
Fe1 C14 1.958(4) .
Fe1 C12 1.960(4) .
O1 H1A 0.854(10) .
O1 H1B 0.855(10) .
O2 H2A 0.858(10) .
O2 H2B 0.857(10) .
O3 H3B 0.859(10) .
O3 H3A 0.856(10) .
O4 H4A 0.856(10) .
O4 H4B 0.860(10) .
O1S H1X 1.02(6) .
O1S H1Y 0.62(5) .
O2S H2A 0.79(6) .
O2S H2B 0.80(6) .
N1 C1 1.337(5) .
N1 C5 1.346(5) .
N2 C10 1.344(4) .
N2 C6 1.351(4) .
N3 C11 1.154(4) .
N4 C12 1.147(5) .
N5 C13 1.157(5) .
N6 C14 1.141(5) .
N7 C15 1.132(5) .
N8 C16 1.150(4) .
N9 C17 1.334(5) .
N9 C21 1.340(5) .
N10 C26 1.340(5) .
N10 C22 1.343(5) .
N1S C1S 1.323(7) .
N1S C5S 1.342(6) .
C1 C2 1.384(5) .
C1 H1C 0.9300 .
C2 C3 1.368(7) .
C2 H2B 0.9300 .
C3 C4 1.373(7) .
C3 H3C 0.9300 .
C4 C5 1.383(5) .
C4 H4C 0.9300 .
C5 C6 1.482(5) .
C6 C7 1.387(6) .
C7 C8 1.382(6) .
C7 H7A 0.9300 .
C8 C9 1.364(6) .
C8 H8A 0.9300 .
C9 C10 1.368(6) .
C9 H9A 0.9300 .
C10 H10A 0.9300 .
C16 Fe1 1.933(3) 1_465
C17 C18 1.377(5) .
C17 H17A 0.9300 .
C18 C19 1.369(6) .
C18 H18A 0.9300 .
C19 C20 1.381(6) .
C19 H19A 0.9300 .
C20 C21 1.397(5) .
C20 H20A 0.9300 .
C21 C22 1.491(5) .
C22 C23 1.374(6) .
C23 C24 1.382(6) .
C23 H23A 0.9300 .
C24 C25 1.381(7) .
C24 H24A 0.9300 .
C25 C26 1.357(6) .
C25 H25A 0.9300 .
C26 H26A 0.9300 .
C1S C2S 1.381(7) .
C1S H1A 0.9300 .
C2S C3S 1.354(8) .
C2S H2A 0.9300 .
C3S C4S 1.377(8) .
C3S H3A 0.9300 .
C4S C5S 1.398(6) .
C4S H4A 0.9300 .
C5S C5S 1.484(10) 2_765

loop_
_geom_hbond_atom_site_label_D
_geom_hbond_atom_site_label_H
_geom_hbond_atom_site_label_A
_geom_hbond_distance_DH
_geom_hbond_distance_HA
_geom_hbond_distance_DA
_geom_hbond_angle_DHA
_geom_hbond_site_symmetry_A
O1 H1A O1S 0.854(10) 1.917(18) 2.726(5) 158(4) .
O1 H1B N10 0.855(10) 2.037(12) 2.888(5) 173(4) .
O2 H2A N9 0.858(10) 1.957(11) 2.814(5) 177(4) .
O2 H2B O2S 0.857(10) 1.937(14) 2.779(5) 167(4) .
O3 H3A O2S 0.856(10) 2.16(2) 2.954(5) 154(4) .
O1S H1Y N5 0.62(5) 2.45(5) 3.059(5) 169(7) .
O3 H3B N5 0.859(10) 1.976(12) 2.832(5) 174(4) 1_565
O4 H4B N1S 0.860(10) 1.965(14) 2.815(5) 169(5) 1_556
O1S H1X N7 1.02(6) 1.73(6) 2.731(6) 168(5) 1_455
O2S H2A N4 0.79(6) 2.10(6) 2.885(5) 171(6) 2_766
O2S H2B N4 0.80(6) 2.45(6) 3.120(5) 142(5) 1_465

loop_
_geom_torsion_atom_site_label_1
_geom_torsion_atom_site_label_2
_geom_torsion_atom_site_label_3
_geom_torsion_atom_site_label_4
_geom_torsion
_geom_torsion_site_symmetry_1
_geom_torsion_site_symmetry_4
O4 Lu1 N1 C1 -80.5(3) . .
O1 Lu1 N1 C1 -30.9(3) . .
O2 Lu1 N1 C1 87.5(3) . .
O3 Lu1 N1 C1 106.3(3) . .
N8 Lu1 N1 C1 27.0(3) . .
N3 Lu1 N1 C1 -134.2(3) . .
N2 Lu1 N1 C1 -177.0(3) . .
O4 Lu1 N1 C5 100.1(2) . .
O1 Lu1 N1 C5 149.7(2) . .
O2 Lu1 N1 C5 -92.0(3) . .
O3 Lu1 N1 C5 -73.2(2) . .
N8 Lu1 N1 C5 -152.5(3) . .
N3 Lu1 N1 C5 46.4(3) . .
N2 Lu1 N1 C5 3.5(2) . .
O4 Lu1 N2 C10 111.2(3) . .
O1 Lu1 N2 C10 59.5(3) . .
O2 Lu1 N2 C10 -38.8(3) . .
O3 Lu1 N2 C10 -97.9(3) . .
N8 Lu1 N2 C10 -144.1(2) . .
N3 Lu1 N2 C10 31.5(2) . .
N1 Lu1 N2 C10 -179.6(3) . .
O4 Lu1 N2 C6 -73.5(3) . .
O1 Lu1 N2 C6 -125.1(2) . .
O2 Lu1 N2 C6 136.6(2) . .
O3 Lu1 N2 C6 77.5(3) . .
N8 Lu1 N2 C6 31.2(3) . .
N3 Lu1 N2 C6 -153.1(2) . .
N1 Lu1 N2 C6 -4.2(2) . .
O4 Lu1 N3 C11 -41(4) . .
O1 Lu1 N3 C11 -117(4) . .
O2 Lu1 N3 C11 166(4) . .
O3 Lu1 N3 C11 108(4) . .
N8 Lu1 N3 C11 -137(4) . .
N2 Lu1 N3 C11 48(4) . .
N1 Lu1 N3 C11 9(4) . .
O4 Lu1 N8 C16 87.9(12) . .
O1 Lu1 N8 C16 156.2(12) . .
O2 Lu1 N8 C16 -127.7(12) . .
O3 Lu1 N8 C16 -56.1(12) . .
N3 Lu1 N8 C16 176.3(11) . .
N2 Lu1 N8 C16 -11.2(12) . .
N1 Lu1 N8 C16 21.5(12) . .
C5 N1 C1 C2 1.1(5) . .
Lu1 N1 C1 C2 -178.3(3) . .
N1 C1 C2 C3 -0.1(6) . .
C1 C2 C3 C4 -0.5(7) . .
C2 C3 C4 C5 0.2(7) . .
C1 N1 C5 C4 -1.5(5) . .
Lu1 N1 C5 C4 178.0(3) . .
C1 N1 C5 C6 177.7(3) . .
Lu1 N1 C5 C6 -2.8(4) . .
C3 C4 C5 N1 0.8(6) . .
C3 C4 C5 C6 -178.3(4) . .
C10 N2 C6 C7 -0.6(5) . .
Lu1 N2 C6 C7 -176.2(3) . .
C10 N2 C6 C5 -180.0(3) . .
Lu1 N2 C6 C5 4.5(4) . .
N1 C5 C6 N2 -1.0(4) . .
C4 C5 C6 N2 178.2(3) . .
N1 C5 C6 C7 179.7(3) . .
C4 C5 C6 C7 -1.1(5) . .
N2 C6 C7 C8 0.6(6) . .
C5 C6 C7 C8 179.9(3) . .
C6 C7 C8 C9 -0.5(6) . .
C7 C8 C9 C10 0.6(6) . .
C6 N2 C10 C9 0.7(5) . .
Lu1 N2 C10 C9 176.3(3) . .
C8 C9 C10 N2 -0.7(6) . .
Lu1 N3 C11 Fe1 -43(6) . .
C16 Fe1 C11 N3 -17(4) 1_645 .
C15 Fe1 C11 N3 -18(4) . .
C13 Fe1 C11 N3 161(4) . .
C14 Fe1 C11 N3 74(4) . .
C12 Fe1 C11 N3 -106(4) . .
C16 Fe1 C12 N4 -31(6) 1_645 .
C15 Fe1 C12 N4 54(6) . .
C11 Fe1 C12 N4 143(6) . .
C13 Fe1 C12 N4 -125(6) . .
C14 Fe1 C12 N4 7(12) . .
C16 Fe1 C13 N5 138(10) 1_645 .
C15 Fe1 C13 N5 104(10) . .
C11 Fe1 C13 N5 -42(10) . .
C14 Fe1 C13 N5 46(10) . .
C12 Fe1 C13 N5 -134(10) . .
C16 Fe1 C14 N6 -139(14) 1_645 .
C15 Fe1 C14 N6 136(14) . .
C11 Fe1 C14 N6 47(14) . .
C13 Fe1 C14 N6 -45(14) . .
C12 Fe1 C14 N6 -177(100) . .
C16 Fe1 C15 N7 21(6) 1_645 .
C11 Fe1 C15 N7 -159(6) . .
C13 Fe1 C15 N7 55(11) . .
C14 Fe1 C15 N7 112(6) . .
C12 Fe1 C15 N7 -67(6) . .
Lu1 N8 C16 Fe1 18(3) . 1_465
C21 N9 C17 C18 -0.1(5) . .
N9 C17 C18 C19 -0.9(6) . .
C17 C18 C19 C20 0.5(6) . .
C18 C19 C20 C21 0.9(6) . .
C17 N9 C21 C20 1.5(5) . .
C17 N9 C21 C22 -177.8(3) . .
C19 C20 C21 N9 -1.9(6) . .
C19 C20 C21 C22 177.4(4) . .
C26 N10 C22 C23 -2.6(6) . .
C26 N10 C22 C21 176.5(3) . .
N9 C21 C22 N10 -16.4(5) . .
C20 C21 C22 N10 164.2(4) . .
N9 C21 C22 C23 162.7(4) . .
C20 C21 C22 C23 -16.7(6) . .
N10 C22 C23 C24 0.9(7) . .
C21 C22 C23 C24 -178.1(4) . .
C22 C23 C24 C25 2.0(7) . .
C23 C24 C25 C26 -3.1(7) . .
C22 N10 C26 C25 1.5(7) . .
C24 C25 C26 N10 1.4(7) . .
C5S N1S C1S C2S 0.8(7) . .
N1S C1S C2S C3S 2.4(8) . .
C1S C2S C3S C4S -3.0(7) . .
C2S C3S C4S C5S 0.5(7) . .
C1S N1S C5S C4S -3.4(6) . .
C1S N1S C5S C5S 176.5(5) . 2_765
C3S C4S C5S N1S 2.8(6) . .
C3S C4S C5S C5S -177.1(4) . 2_765
